data_7042596
loop_
_publ_author_name
'Stobbe, Brian C.'
'Powell, Douglas R.'
'Thomson, Robert K.'

_publ_section_title
;
 Schiff base thorium(iv) and uranium(iv) chloro complexes: synthesis,
 substitution and oxidation chemistry.
;
_journal_issue 15
_journal_name_full 'Dalton transactions (Cambridge, England : 2003)'
_journal_page_first 4888
_journal_page_last 4892
_journal_paper_doi 10.1039/c7dt00580f
_journal_volume 46
_journal_year 2017
_chemical_formula_moiety 'C34 H38 Cl2 N4 O4 U'
_chemical_formula_sum 'C34 H38 Cl2 N4 O4 U'
_chemical_formula_weight 875.61
_space_group_crystal_system monoclinic
_space_group_IT_number 15
_space_group_name_Hall '-C 2yc'
_space_group_name_H-M_alt 'C 1 2/c 1'
_symmetry_space_group_name_Hall '-C 2yc'
_symmetry_space_group_name_H-M 'C 1 2/c 1'
_atom_sites_solution_hydrogens mixed
_audit_creation_method SHELXL-2014/7
_audit_update_record
;
2017-02-16 deposited with the CCDC.
2017-03-23 downloaded from the CCDC.
;
_cell_angle_alpha 90
_cell_angle_beta 122.796(3)
_cell_angle_gamma 90
_cell_formula_units_Z 4
_cell_length_a 19.233(6)
_cell_length_b 19.034(6)
_cell_length_c 12.202(4)
_cell_measurement_reflns_used 4649
_cell_measurement_temperature 100(2)
_cell_measurement_theta_max 23.40
_cell_measurement_theta_min 2.53
_cell_volume 3755(2)
_computing_cell_refinement 'SAINT (Bruker, 2007)'
_computing_data_collection 'APEX2 (Bruker, 2007)'
_computing_data_reduction 'SAINT (Bruker, 2007)'
_computing_molecular_graphics 'Mercury (CCDC, 2016)'
_computing_publication_material 'SHELXL-2014/7 (Sheldrick, 2015b)'
_computing_structure_refinement 'SHELXL-2014/7 (Sheldrick, 2015b)'
_computing_structure_solution 'SHELXT (Sheldrick, 2015a)'
_diffrn_ambient_temperature 100(2)
_diffrn_measured_fraction_theta_full 1.000
_diffrn_measured_fraction_theta_max 0.995
_diffrn_measurement_device_type 'Bruker APEX CCD'
_diffrn_measurement_method '\f and \w scans'
_diffrn_radiation_type MoK\a
_diffrn_radiation_wavelength 0.71073
_diffrn_reflns_av_R_equivalents 0.0666
_diffrn_reflns_av_unetI/netI 0.0519
_diffrn_reflns_Laue_measured_fraction_full 1.000
_diffrn_reflns_Laue_measured_fraction_max 0.995
_diffrn_reflns_limit_h_max 24
_diffrn_reflns_limit_h_min -24
_diffrn_reflns_limit_k_max 24
_diffrn_reflns_limit_k_min -24
_diffrn_reflns_limit_l_max 15
_diffrn_reflns_limit_l_min -15
_diffrn_reflns_number 24171
_diffrn_reflns_point_group_measured_fraction_full 1.000
_diffrn_reflns_point_group_measured_fraction_max 0.995
_diffrn_reflns_theta_full 25.242
_diffrn_reflns_theta_max 27.517
_diffrn_reflns_theta_min 1.653
_exptl_absorpt_coefficient_mu 4.504
_exptl_absorpt_correction_T_max 0.687
_exptl_absorpt_correction_T_min 0.411
_exptl_absorpt_correction_type multi-scan
_exptl_absorpt_process_details 'SADABS (Sheldrick, 2015c)'
_exptl_crystal_colour yellow
_exptl_crystal_density_diffrn 1.549
_exptl_crystal_description block
_exptl_crystal_F_000 1712
_exptl_crystal_size_max 0.240
_exptl_crystal_size_mid 0.190
_exptl_crystal_size_min 0.090
_refine_diff_density_max 2.368
_refine_diff_density_min -2.619
_refine_diff_density_rms 0.168
_refine_ls_extinction_method none
_refine_ls_goodness_of_fit_ref 1.020
_refine_ls_hydrogen_treatment constr
_refine_ls_matrix_type full
_refine_ls_number_parameters 204
_refine_ls_number_reflns 4301
_refine_ls_number_restraints 0
_refine_ls_restrained_S_all 1.020
_refine_ls_R_factor_all 0.0713
_refine_ls_R_factor_gt 0.0424
_refine_ls_shift/su_max 0.000
_refine_ls_shift/su_mean 0.000
_refine_ls_structure_factor_coef Fsqd
_refine_ls_weighting_details 'w=1/[\s^2^(Fo^2^)+(0.0900P)^2^+19.0000P] where P=(Fo^2^+2Fc^2^)/3'
_refine_ls_weighting_scheme calc
_refine_ls_wR_factor_gt 0.1118
_refine_ls_wR_factor_ref 0.1424
_reflns_Friedel_coverage 0.000
_reflns_number_gt 3346
_reflns_number_total 4301
_reflns_threshold_expression 'I > 2\s(I)'
_cod_data_source_file c7dt00580f2.cif
_cod_data_source_block 16034_sq
_cod_depositor_comments 'Adding full bibliography for 7042596--7042600.cif.'
_cod_database_code 7042596
_shelx_space_group_comment
; 
The symmetry employed for this shelxl refinement is uniquely defined 
by the following loop, which should always be used as a source of 
symmetry information in preference to the above space-group names. 
They are only intended as comments. 
;
_shelx_estimated_absorpt_t_min 0.411
_shelx_estimated_absorpt_t_max 0.687

loop_
_space_group_symop_operation_xyz
'x, y, z'
'-x, y, -z+1/2'
'x+1/2, y+1/2, z'
'-x+1/2, y+1/2, -z+1/2'
'-x, -y, -z'
'x, -y, z-1/2'
'-x+1/2, -y+1/2, -z'
'x+1/2, -y+1/2, z-1/2'

loop_
_atom_site_label
_atom_site_type_symbol
_atom_site_fract_x
_atom_site_fract_y
_atom_site_fract_z
_atom_site_U_iso_or_equiv
_atom_site_adp_type
_atom_site_occupancy
_atom_site_site_symmetry_order
_atom_site_calc_flag
_atom_site_refinement_flags_posn
_atom_site_refinement_flags_adp
_atom_site_refinement_flags_occupancy
U1 U 0.5000 0.34804(2) 0.7500 0.03037(14) Uani 1 2 d S T P
Cl1 Cl 0.63312(10) 0.38687(8) 0.98445(15) 0.0320(3) Uani 1 1 d . . .
O1 O 0.4156(3) 0.3207(2) 0.8096(4) 0.0289(9) Uani 1 1 d . . .
O2 O 0.3212(3) 0.2245(2) 0.8244(5) 0.0333(10) Uani 1 1 d . . .
N1 N 0.4535(3) 0.4635(3) 0.8088(5) 0.0277(11) Uani 1 1 d . . .
C1 C 0.5043(5) 0.6622(4) 0.8162(8) 0.0380(16) Uani 1 1 d . . .
H1A H 0.5635 0.6620 0.8873 0.046 Uiso 1 1 calc R U .
H1B H 0.4786 0.7052 0.8250 0.046 Uiso 1 1 calc R U .
C2 C 0.4622(5) 0.5979(3) 0.8268(7) 0.0350(15) Uani 1 1 d . . .
H2A H 0.4025 0.5999 0.7582 0.042 Uiso 1 1 calc R U .
H2B H 0.4679 0.5983 0.9124 0.042 Uiso 1 1 calc R U .
C3 C 0.4987(4) 0.5289(3) 0.8126(7) 0.0330(14) Uani 1 1 d . . .
H3 H 0.5569 0.5251 0.8893 0.040 Uiso 1 1 calc R U .
C4 C 0.3993(4) 0.4704(3) 0.8385(6) 0.0288(13) Uani 1 1 d . . .
H4 H 0.3908 0.5167 0.8580 0.035 Uiso 1 1 calc R U .
C5 C 0.3488(4) 0.4147(3) 0.8455(6) 0.0278(13) Uani 1 1 d . . .
C6 C 0.3578(4) 0.3441(3) 0.8299(6) 0.0246(12) Uani 1 1 d . . .
C7 C 0.3064(4) 0.2934(3) 0.8375(6) 0.0314(14) Uani 1 1 d . . .
C8 C 0.2449(4) 0.3153(4) 0.8586(7) 0.0329(14) Uani 1 1 d . . .
H8 H 0.2090 0.2820 0.8612 0.039 Uiso 1 1 calc R U .
C9 C 0.2374(4) 0.3874(4) 0.8757(7) 0.0361(15) Uani 1 1 d . . .
H9 H 0.1962 0.4026 0.8909 0.043 Uiso 1 1 calc R U .
C10 C 0.2885(4) 0.4365(4) 0.8708(7) 0.0328(14) Uani 1 1 d . . .
H10 H 0.2832 0.4848 0.8845 0.039 Uiso 1 1 calc R U .
C11 C 0.2692(5) 0.1722(4) 0.8267(7) 0.0373(16) Uani 1 1 d . . .
H11A H 0.2126 0.1761 0.7481 0.045 Uiso 1 1 calc R U .
H11B H 0.2663 0.1781 0.9048 0.045 Uiso 1 1 calc R U .
C12 C 0.3065(5) 0.1003(4) 0.8298(8) 0.0441(18) Uani 1 1 d . . .
H12A H 0.3067 0.0942 0.7502 0.066 Uiso 1 1 d R U .
H12B H 0.2732 0.0631 0.8352 0.066 Uiso 1 1 d R U .
H12C H 0.3633 0.0978 0.9060 0.066 Uiso 1 1 d R U .
N2 N 0.4359(3) 0.2310(3) 0.6104(5) 0.0316(12) Uani 1 1 d . . .
C13 C 0.3611(4) 0.2091(4) 0.5788(7) 0.0348(15) Uani 1 1 d . . .
H13 H 0.3318 0.2362 0.6063 0.042 Uiso 1 1 calc R U .
C14 C 0.3247(5) 0.1482(4) 0.5073(7) 0.0386(16) Uani 1 1 d . . .
H14 H 0.2711 0.1347 0.4853 0.046 Uiso 1 1 calc R U .
C15 C 0.3666(6) 0.1081(5) 0.4692(9) 0.053(2) Uani 1 1 d . . .
H15 H 0.3426 0.0663 0.4203 0.063 Uiso 1 1 calc R U .
C16 C 0.4448(6) 0.1292(5) 0.5029(10) 0.057(2) Uani 1 1 d . . .
H16 H 0.4757 0.1017 0.4788 0.069 Uiso 1 1 calc R U .
C17 C 0.4774(5) 0.1914(4) 0.5727(8) 0.0426(18) Uani 1 1 d . . .
H17 H 0.5305 0.2064 0.5945 0.051 Uiso 1 1 calc R U .

loop_
_atom_site_aniso_label
_atom_site_aniso_U_11
_atom_site_aniso_U_22
_atom_site_aniso_U_33
_atom_site_aniso_U_23
_atom_site_aniso_U_13
_atom_site_aniso_U_12
U1 0.0347(2) 0.0291(2) 0.0337(2) 0.000 0.02267(16) 0.000
Cl1 0.0302(8) 0.0316(8) 0.0326(8) -0.0028(6) 0.0158(7) 0.0039(6)
O1 0.035(2) 0.024(2) 0.036(2) -0.0002(19) 0.024(2) 0.0001(19)
O2 0.037(3) 0.026(2) 0.044(3) -0.005(2) 0.026(2) -0.0055(19)
N1 0.033(3) 0.024(3) 0.034(3) 0.003(2) 0.023(2) 0.003(2)
C1 0.048(4) 0.031(4) 0.046(4) 0.001(3) 0.032(4) 0.000(3)
C2 0.044(4) 0.029(3) 0.043(4) 0.000(3) 0.030(3) 0.003(3)
C3 0.034(4) 0.032(3) 0.038(4) 0.000(3) 0.023(3) -0.001(3)
C4 0.029(3) 0.030(3) 0.033(3) 0.004(3) 0.020(3) 0.003(3)
C5 0.034(3) 0.024(3) 0.029(3) 0.001(2) 0.019(3) 0.003(3)
C6 0.024(3) 0.029(3) 0.026(3) -0.001(2) 0.017(2) -0.001(2)
C7 0.038(4) 0.030(3) 0.027(3) -0.001(3) 0.018(3) -0.005(3)
C8 0.032(4) 0.029(3) 0.040(4) -0.003(3) 0.021(3) -0.006(3)
C9 0.034(4) 0.036(4) 0.050(4) 0.003(3) 0.030(3) -0.002(3)
C10 0.036(4) 0.031(3) 0.038(4) 0.001(3) 0.025(3) -0.002(3)
C11 0.037(4) 0.040(4) 0.037(4) -0.002(3) 0.022(3) -0.009(3)
C12 0.044(4) 0.036(4) 0.048(4) -0.005(3) 0.022(4) -0.016(3)
N2 0.032(3) 0.032(3) 0.031(3) 0.000(2) 0.017(2) 0.001(2)
C13 0.034(4) 0.037(4) 0.037(4) -0.001(3) 0.021(3) -0.006(3)
C14 0.035(4) 0.044(4) 0.036(4) -0.006(3) 0.018(3) -0.011(3)
C15 0.052(5) 0.047(5) 0.060(5) -0.014(4) 0.031(4) -0.016(4)
C16 0.048(5) 0.048(5) 0.085(7) -0.031(5) 0.043(5) -0.011(4)
C17 0.038(4) 0.039(4) 0.059(5) -0.010(3) 0.031(4) -0.004(3)

loop_
_atom_type_symbol
_atom_type_description
_atom_type_scat_dispersion_real
_atom_type_scat_dispersion_imag
_atom_type_scat_source
C C 0.0033 0.0016 'International Tables Vol C Tables 4.2.6.8 and 6.1.1.4'
H H 0.0000 0.0000 'International Tables Vol C Tables 4.2.6.8 and 6.1.1.4'
N N 0.0061 0.0033 'International Tables Vol C Tables 4.2.6.8 and 6.1.1.4'
O O 0.0106 0.0060 'International Tables Vol C Tables 4.2.6.8 and 6.1.1.4'
Cl Cl 0.1484 0.1585 'International Tables Vol C Tables 4.2.6.8 and 6.1.1.4'
U U -9.6767 9.6646 'International Tables Vol C Tables 4.2.6.8 and 6.1.1.4'

loop_
_geom_angle_atom_site_label_1
_geom_angle_atom_site_label_2
_geom_angle_atom_site_label_3
_geom_angle
_geom_angle_site_symmetry_1
_geom_angle_site_symmetry_3
O1 U1 O1 152.2(2) . 2_656
O1 U1 N1 136.26(16) . 2_656
O1 U1 N1 71.41(16) 2_656 2_656
O1 U1 N1 71.41(16) . .
O1 U1 N1 136.26(17) 2_656 .
N1 U1 N1 65.7(2) 2_656 .
O1 U1 N2 80.95(17) . .
O1 U1 N2 75.87(17) 2_656 .
N1 U1 N2 129.42(17) 2_656 .
N1 U1 N2 140.27(17) . .
O1 U1 N2 75.87(17) . 2_656
O1 U1 N2 80.95(17) 2_656 2_656
N1 U1 N2 140.27(17) 2_656 2_656
N1 U1 N2 129.42(17) . 2_656
N2 U1 N2 66.7(2) . 2_656
O1 U1 Cl1 88.22(13) . 2_656
O1 U1 Cl1 99.33(13) 2_656 2_656
N1 U1 Cl1 75.47(13) 2_656 2_656
N1 U1 Cl1 78.04(13) . 2_656
N2 U1 Cl1 73.02(12) . 2_656
N2 U1 Cl1 138.37(12) 2_656 2_656
O1 U1 Cl1 99.33(13) . .
O1 U1 Cl1 88.22(13) 2_656 .
N1 U1 Cl1 78.04(13) 2_656 .
N1 U1 Cl1 75.47(13) . .
N2 U1 Cl1 138.37(12) . .
N2 U1 Cl1 73.02(12) 2_656 .
Cl1 U1 Cl1 148.36(7) 2_656 .
C6 O1 U1 145.9(4) . .
C7 O2 C11 118.5(5) . .
C4 N1 C3 116.7(5) . .
C4 N1 U1 128.0(4) . .
C3 N1 U1 115.3(4) . .
C2 C1 C1 109.5(6) . 2_656
C2 C1 H1A 109.8 . .
C1 C1 H1A 109.8 2_656 .
C2 C1 H1B 109.8 . .
C1 C1 H1B 109.8 2_656 .
H1A C1 H1B 108.2 . .
C1 C2 C3 112.5(6) . .
C1 C2 H2A 109.1 . .
C3 C2 H2A 109.1 . .
C1 C2 H2B 109.1 . .
C3 C2 H2B 109.1 . .
H2A C2 H2B 107.8 . .
N1 C3 C2 114.7(5) . .
N1 C3 C3 107.2(4) . 2_656
C2 C3 C3 111.7(4) . 2_656
N1 C3 H3 107.7 . .
C2 C3 H3 107.7 . .
C3 C3 H3 107.7 2_656 .
N1 C4 C5 127.3(6) . .
N1 C4 H4 116.4 . .
C5 C4 H4 116.4 . .
C6 C5 C10 119.7(6) . .
C6 C5 C4 123.8(6) . .
C10 C5 C4 116.6(6) . .
O1 C6 C5 121.9(6) . .
O1 C6 C7 117.5(6) . .
C5 C6 C7 120.5(6) . .
O2 C7 C8 123.7(6) . .
O2 C7 C6 116.6(6) . .
C8 C7 C6 119.7(6) . .
C7 C8 C9 118.8(6) . .
C7 C8 H8 120.6 . .
C9 C8 H8 120.6 . .
C10 C9 C8 121.3(6) . .
C10 C9 H9 119.3 . .
C8 C9 H9 119.3 . .
C9 C10 C5 119.9(6) . .
C9 C10 H10 120.0 . .
C5 C10 H10 120.0 . .
O2 C11 C12 107.5(6) . .
O2 C11 H11A 110.2 . .
C12 C11 H11A 110.2 . .
O2 C11 H11B 110.2 . .
C12 C11 H11B 110.2 . .
H11A C11 H11B 108.5 . .
C11 C12 H12A 109.5 . .
C11 C12 H12B 109.5 . .
H12A C12 H12B 109.5 . .
C11 C12 H12C 109.5 . .
H12A C12 H12C 109.5 . .
H12B C12 H12C 109.5 . .
C13 N2 C17 118.0(6) . .
C13 N2 U1 119.8(4) . .
C17 N2 U1 122.1(5) . .
N2 C13 C14 122.6(7) . .
N2 C13 H13 118.7 . .
C14 C13 H13 118.7 . .
C15 C14 C13 119.4(7) . .
C15 C14 H14 120.3 . .
C13 C14 H14 120.3 . .
C14 C15 C16 118.9(8) . .
C14 C15 H15 120.6 . .
C16 C15 H15 120.6 . .
C15 C16 C17 118.9(8) . .
C15 C16 H16 120.5 . .
C17 C16 H16 120.5 . .
N2 C17 C16 122.1(7) . .
N2 C17 H17 118.9 . .
C16 C17 H17 118.9 . .

loop_
_geom_bond_atom_site_label_1
_geom_bond_atom_site_label_2
_geom_bond_distance
_geom_bond_site_symmetry_2
U1 O1 2.170(4) .
U1 O1 2.170(4) 2_656
U1 N1 2.614(5) 2_656
U1 N1 2.614(5) .
U1 N2 2.666(6) .
U1 N2 2.666(6) 2_656
U1 Cl1 2.7112(17) 2_656
U1 Cl1 2.7112(17) .
O1 C6 1.341(7) .
O2 C7 1.369(8) .
O2 C11 1.421(8) .
N1 C4 1.283(8) .
N1 C3 1.505(8) .
C1 C2 1.511(9) .
C1 C1 1.533(15) 2_656
C1 H1A 0.9900 .
C1 H1B 0.9900 .
C2 C3 1.542(9) .
C2 H2A 0.9900 .
C2 H2B 0.9900 .
C3 C3 1.555(13) 2_656
C3 H3 1.0000 .
C4 C5 1.472(9) .
C4 H4 0.9500 .
C5 C6 1.381(8) .
C5 C10 1.414(9) .
C6 C7 1.420(9) .
C7 C8 1.403(10) .
C8 C9 1.409(10) .
C8 H8 0.9500 .
C9 C10 1.380(9) .
C9 H9 0.9500 .
C10 H10 0.9500 .
C11 C12 1.535(11) .
C11 H11A 0.9900 .
C11 H11B 0.9900 .
C12 H12A 0.9800 .
C12 H12B 0.9800 .
C12 H12C 0.9800 .
N2 C13 1.338(9) .
N2 C17 1.346(9) .
C13 C14 1.391(10) .
C13 H13 0.9500 .
C14 C15 1.362(12) .
C14 H14 0.9500 .
C15 C16 1.388(12) .
C15 H15 0.9500 .
C16 C17 1.394(11) .
C16 H16 0.9500 .
C17 H17 0.9500 .

loop_
_geom_hbond_atom_site_label_D
_geom_hbond_atom_site_label_H
_geom_hbond_atom_site_label_A
_geom_hbond_distance_DH
_geom_hbond_distance_HA
_geom_hbond_distance_DA
_geom_hbond_angle_DHA
_geom_hbond_site_symmetry_A
C2 H2B Cl1 0.99 2.84 3.650(7) 139.1 5_667
C3 H3 Cl1 1.00 2.93 3.539(7) 120.2 .
C4 H4 Cl1 0.95 2.87 3.728(7) 150.9 5_667
C11 H11A Cl1 0.99 2.97 3.703(8) 132.0 8_455
C13 H13 O1 0.95 2.65 3.215(8) 118.9 .
C14 H14 Cl1 0.95 2.68 3.603(8) 164.6 8_455
C17 H17 O1 0.95 2.42 3.024(9) 121.2 2_656
C17 H17 O2 0.95 2.49 3.423(9) 169.2 2_656

loop_
_geom_torsion_atom_site_label_1
_geom_torsion_atom_site_label_2
_geom_torsion_atom_site_label_3
_geom_torsion_atom_site_label_4
_geom_torsion
_geom_torsion_site_symmetry_1
_geom_torsion_site_symmetry_4
C1 C1 C2 C3 58.8(10) 2_656 .
C4 N1 C3 C2 -10.8(8) . .
U1 N1 C3 C2 171.2(4) . .
C4 N1 C3 C3 -135.5(6) . 2_656
U1 N1 C3 C3 46.6(7) . 2_656
C1 C2 C3 N1 -174.2(6) . .
C1 C2 C3 C3 -51.9(9) . 2_656
C3 N1 C4 C5 -178.3(6) . .
U1 N1 C4 C5 -0.6(10) . .
N1 C4 C5 C6 5.1(11) . .
N1 C4 C5 C10 -175.3(7) . .
U1 O1 C6 C5 -18.4(11) . .
U1 O1 C6 C7 162.9(5) . .
C10 C5 C6 O1 -178.0(6) . .
C4 C5 C6 O1 1.6(10) . .
C10 C5 C6 C7 0.7(10) . .
C4 C5 C6 C7 -179.7(6) . .
C11 O2 C7 C8 2.8(9) . .
C11 O2 C7 C6 -177.7(6) . .
O1 C6 C7 O2 0.5(9) . .
C5 C6 C7 O2 -178.2(6) . .
O1 C6 C7 C8 -180.0(6) . .
C5 C6 C7 C8 1.3(10) . .
O2 C7 C8 C9 177.5(6) . .
C6 C7 C8 C9 -1.9(10) . .
C7 C8 C9 C10 0.6(10) . .
C8 C9 C10 C5 1.4(11) . .
C6 C5 C10 C9 -2.0(10) . .
C4 C5 C10 C9 178.4(6) . .
C7 O2 C11 C12 -172.1(5) . .
C17 N2 C13 C14 -1.1(10) . .
U1 N2 C13 C14 -179.3(5) . .
N2 C13 C14 C15 1.1(11) . .
C13 C14 C15 C16 0.0(13) . .
C14 C15 C16 C17 -1.1(15) . .
C13 N2 C17 C16 0.0(12) . .
U1 N2 C17 C16 178.2(7) . .
C15 C16 C17 N2 1.1(15) . .
